data_1501718
loop_
_publ_author_name
'Chen, Xiaotong'
'Wei, Ruirui'
'Xiang, Yu'
'Zhou, Zhaojuan'
'Li, Kai'
'Song, Panshu'
'Tong, Aijun'

_publ_section_title
;
 Organic Crystalline Solids Response to Piezo/thermo Stimulus:
 Donor--Acceptor (D--A) Attached Salicylaldehyde Azine Derivatives
;
_journal_issue 29
_journal_name_full 'The Journal of Physical Chemistry C'
_journal_page_first 14353
_journal_paper_doi 10.1021/jp2035357
_journal_volume 115
_journal_year 2011
_chemical_formula_sum 'C22 H30 N4 O2'
_chemical_formula_weight 382.50
_chemical_name_systematic
; 
 ? 
;
_space_group_IT_number 14
_symmetry_cell_setting monoclinic
_symmetry_space_group_name_Hall '-P 2yn'
_symmetry_space_group_name_H-M 'P 1 21/n 1'
_atom_sites_solution_hydrogens geom
_atom_sites_solution_primary direct
_atom_sites_solution_secondary difmap
_audit_creation_method SHELXL-97
_cell_angle_alpha 90.00
_cell_angle_beta 95.95(2)
_cell_angle_gamma 90.00
_cell_formula_units_Z 2
_cell_length_a 12.055(3)
_cell_length_b 6.5584(15)
_cell_length_c 13.381(6)
_cell_measurement_reflns_used 40
_cell_measurement_temperature 295(2)
_cell_measurement_theta_max 12.80
_cell_measurement_theta_min 5.15
_cell_volume 1052.2(6)
_computing_cell_refinement 'XSCANS (Bruker, 1997)'
_computing_data_collection 'XSCANS (Bruker, 1997)'
_computing_data_reduction 'XSCANS (Bruker, 1997)'
_computing_molecular_graphics 'SHELXTL (Bruker, 1997)'
_computing_publication_material 'SHELXTL (Bruker, 1997)'
_computing_structure_refinement 'SHELXTL (Bruker, 1997)'
_computing_structure_solution 'SHELXTL (Bruker, 1997)'
_diffrn_ambient_temperature 295(2)
_diffrn_measured_fraction_theta_full 0.999
_diffrn_measured_fraction_theta_max 0.999
_diffrn_measurement_device_type 'Bruker P4'
_diffrn_measurement_method '\w scans'
_diffrn_radiation_monochromator graphite
_diffrn_radiation_source 'fine-focus sealed tube'
_diffrn_radiation_type MoK\a
_diffrn_radiation_wavelength 0.71073
_diffrn_reflns_av_R_equivalents 0.0383
_diffrn_reflns_av_sigmaI/netI 0.0782
_diffrn_reflns_limit_h_max 14
_diffrn_reflns_limit_h_min -1
_diffrn_reflns_limit_k_max 1
_diffrn_reflns_limit_k_min -7
_diffrn_reflns_limit_l_max 15
_diffrn_reflns_limit_l_min -15
_diffrn_reflns_number 2532
_diffrn_reflns_theta_full 25.00
_diffrn_reflns_theta_max 25.00
_diffrn_reflns_theta_min 2.17
_diffrn_standards_decay_% 0
_diffrn_standards_interval_count 97
_diffrn_standards_number 3
_exptl_absorpt_coefficient_mu 0.079
_exptl_absorpt_correction_type none
_exptl_crystal_colour yellow
_exptl_crystal_density_diffrn 1.207
_exptl_crystal_density_meas 0
_exptl_crystal_density_method 'not measured'
_exptl_crystal_description needle
_exptl_crystal_F_000 412
_exptl_crystal_size_max 0.40
_exptl_crystal_size_mid 0.10
_exptl_crystal_size_min 0.10
_refine_diff_density_max 0.240
_refine_diff_density_min -0.201
_refine_diff_density_rms 0.048
_refine_ls_extinction_coef 0.0027(7)
_refine_ls_extinction_expression Fc^*^=kFc[1+0.001xFc^2^\l^3^/sin(2\q)]^-1/4^
_refine_ls_extinction_method SHELXL
_refine_ls_goodness_of_fit_ref 1.031
_refine_ls_hydrogen_treatment constr
_refine_ls_matrix_type full
_refine_ls_number_parameters 129
_refine_ls_number_reflns 1852
_refine_ls_number_restraints 0
_refine_ls_restrained_S_all 1.031
_refine_ls_R_factor_all 0.1784
_refine_ls_R_factor_gt 0.0618
_refine_ls_shift/su_max 0.000
_refine_ls_shift/su_mean 0.000
_refine_ls_structure_factor_coef Fsqd
_refine_ls_weighting_details 'calc w=1/[\s^2^(Fo^2^)+(0.0010P)^2^+1.0000P] where P=(Fo^2^+2Fc^2^)/3'
_refine_ls_weighting_scheme calc
_refine_ls_wR_factor_gt 0.1133
_refine_ls_wR_factor_ref 0.1572
_reflns_number_gt 636
_reflns_number_total 1852
_reflns_threshold_expression I>2\s(I)
_cod_data_source_file jp2035357_si_002.cif
_cod_data_source_block taj-5r
_cod_depositor_comments
;
The following automatic conversions were performed:

'_symmetry_cell_setting' value 'Monoclinic' changed to 'monoclinic'
according to /home/saulius/struct/CIF-dictionaries/cif_core.dic
dictionary named 'cif_core.dic' version 2.4.1 from 2010-06-29.

Automatic conversion script
Id: cif_fix_values 1715 2011-07-08 13:25:40Z adriana 
;
_cod_original_sg_symbol_H-M P2(1)/n
_cod_database_code 1501718

loop_
_symmetry_equiv_pos_as_xyz
'x, y, z'
'-x+1/2, y+1/2, -z+1/2'
'-x, -y, -z'
'x-1/2, -y-1/2, z-1/2'

loop_
_atom_site_label
_atom_site_type_symbol
_atom_site_fract_x
_atom_site_fract_y
_atom_site_fract_z
_atom_site_U_iso_or_equiv
_atom_site_adp_type
_atom_site_occupancy
_atom_site_symmetry_multiplicity
_atom_site_calc_flag
_atom_site_refinement_flags
O1 O 0.0222(3) 0.2111(5) 0.2043(2) 0.0844(11) Uani 1 1 d .
H1A H -0.0002 0.2536 0.1482 0.101 Uiso 1 1 calc R
N1 N 0.0129(3) 0.4638(7) 0.0492(2) 0.0746(12) Uani 1 1 d .
N2 N 0.2264(3) 0.4173(6) 0.5108(3) 0.0797(13) Uani 1 1 d .
C1 C 0.0982(3) 0.5538(7) 0.2129(3) 0.0598(12) Uani 1 1 d .
C2 C 0.0793(4) 0.3627(8) 0.2581(3) 0.0645(13) Uani 1 1 d .
C3 C 0.1185(3) 0.3205(7) 0.3556(3) 0.0631(13) Uani 1 1 d .
H3A H 0.1034 0.1940 0.3825 0.076 Uiso 1 1 calc R
C4 C 0.1808(4) 0.4628(7) 0.4158(3) 0.0617(13) Uani 1 1 d .
C5 C 0.1972(4) 0.6584(7) 0.3727(3) 0.0677(13) Uani 1 1 d .
H5A H 0.2359 0.7591 0.4107 0.081 Uiso 1 1 calc R
C6 C 0.1557(3) 0.6978(7) 0.2751(3) 0.0677(13) Uani 1 1 d .
H6A H 0.1665 0.8270 0.2491 0.081 Uiso 1 1 calc R
C7 C 0.0628(3) 0.5961(8) 0.1096(3) 0.0668(13) Uani 1 1 d .
H7A H 0.0764 0.7251 0.0848 0.080 Uiso 1 1 calc R
C8 C 0.2029(4) 0.2239(8) 0.5590(4) 0.0799(15) Uani 1 1 d .
H8A H 0.2586 0.2030 0.6158 0.096 Uiso 1 1 calc R
H8B H 0.2108 0.1142 0.5116 0.096 Uiso 1 1 calc R
C9 C 0.0866(4) 0.2095(9) 0.5959(4) 0.0993(19) Uani 1 1 d .
H9A H 0.0777 0.0782 0.6258 0.149 Uiso 1 1 calc R
H9B H 0.0306 0.2274 0.5402 0.149 Uiso 1 1 calc R
H9C H 0.0788 0.3141 0.6449 0.149 Uiso 1 1 calc R
C10 C 0.2994(5) 0.5647(9) 0.5746(4) 0.107(2) Uani 1 1 d .
H10A H 0.3540 0.4889 0.6181 0.128 Uiso 1 1 calc R
H10B H 0.3393 0.6506 0.5313 0.128 Uiso 1 1 calc R
C11 C 0.2348(6) 0.6917(10) 0.6352(5) 0.153(3) Uani 1 1 d .
H11A H 0.2837 0.7818 0.6755 0.230 Uiso 1 1 calc R
H11B H 0.1953 0.6071 0.6783 0.230 Uiso 1 1 calc R
H11C H 0.1823 0.7704 0.5923 0.230 Uiso 1 1 calc R

loop_
_atom_site_aniso_label
_atom_site_aniso_U_11
_atom_site_aniso_U_22
_atom_site_aniso_U_33
_atom_site_aniso_U_23
_atom_site_aniso_U_13
_atom_site_aniso_U_12
O1 0.096(3) 0.079(2) 0.074(2) 0.000(2) -0.009(2) -0.022(2)
N1 0.071(3) 0.085(3) 0.064(3) -0.001(2) -0.006(2) -0.003(3)
N2 0.105(3) 0.070(3) 0.060(2) 0.000(2) -0.007(2) -0.012(3)
C1 0.058(3) 0.061(3) 0.061(3) -0.003(3) 0.005(2) 0.001(3)
C2 0.055(3) 0.069(3) 0.069(3) -0.011(3) 0.000(2) -0.006(3)
C3 0.067(3) 0.061(3) 0.060(3) 0.004(3) 0.003(2) -0.004(3)
C4 0.064(3) 0.060(3) 0.060(3) 0.003(3) 0.004(2) 0.005(3)
C5 0.074(3) 0.060(3) 0.068(3) -0.004(3) 0.003(3) -0.004(3)
C6 0.073(3) 0.058(3) 0.072(3) 0.003(3) 0.009(3) -0.002(3)
C7 0.060(3) 0.073(4) 0.068(3) 0.010(3) 0.006(2) 0.003(3)
C8 0.089(4) 0.073(4) 0.076(3) 0.008(3) -0.001(3) 0.005(3)
C9 0.094(4) 0.101(5) 0.106(4) 0.005(4) 0.028(3) 0.003(4)
C10 0.138(5) 0.089(5) 0.088(4) 0.013(4) -0.009(4) 0.008(4)
C11 0.255(9) 0.087(5) 0.122(5) -0.015(5) 0.036(6) 0.009(6)

loop_
_atom_type_symbol
_atom_type_description
_atom_type_scat_dispersion_real
_atom_type_scat_dispersion_imag
_atom_type_scat_source
C C 0.0033 0.0016 'International Tables Vol C Tables 4.2.6.8 and 6.1.1.4'
H H 0.0000 0.0000 'International Tables Vol C Tables 4.2.6.8 and 6.1.1.4'
N N 0.0061 0.0033 'International Tables Vol C Tables 4.2.6.8 and 6.1.1.4'
O O 0.0106 0.0060 'International Tables Vol C Tables 4.2.6.8 and 6.1.1.4'

loop_
_geom_angle_atom_site_label_1
_geom_angle_atom_site_label_2
_geom_angle_atom_site_label_3
_geom_angle
_geom_angle_site_symmetry_3
C2 O1 H1A 109.5 .
C7 N1 N1 113.8(5) 3_565
C4 N2 C8 121.5(4) .
C4 N2 C10 122.8(4) .
C8 N2 C10 115.7(4) .
C6 C1 C2 115.8(4) .
C6 C1 C7 121.7(5) .
C2 C1 C7 122.5(4) .
C3 C2 O1 117.3(5) .
C3 C2 C1 122.0(4) .
O1 C2 C1 120.7(4) .
C2 C3 C4 121.7(5) .
C2 C3 H3A 119.2 .
C4 C3 H3A 119.2 .
N2 C4 C3 122.0(4) .
N2 C4 C5 120.9(4) .
C3 C4 C5 117.0(4) .
C6 C5 C4 120.1(4) .
C6 C5 H5A 120.0 .
C4 C5 H5A 120.0 .
C5 C6 C1 123.3(5) .
C5 C6 H6A 118.3 .
C1 C6 H6A 118.3 .
N1 C7 C1 123.2(5) .
N1 C7 H7A 118.4 .
C1 C7 H7A 118.4 .
N2 C8 C9 114.8(4) .
N2 C8 H8A 108.6 .
C9 C8 H8A 108.6 .
N2 C8 H8B 108.6 .
C9 C8 H8B 108.6 .
H8A C8 H8B 107.5 .
C8 C9 H9A 109.5 .
C8 C9 H9B 109.5 .
H9A C9 H9B 109.5 .
C8 C9 H9C 109.5 .
H9A C9 H9C 109.5 .
H9B C9 H9C 109.5 .
C11 C10 N2 111.7(5) .
C11 C10 H10A 109.3 .
N2 C10 H10A 109.3 .
C11 C10 H10B 109.3 .
N2 C10 H10B 109.3 .
H10A C10 H10B 107.9 .
C10 C11 H11A 109.5 .
C10 C11 H11B 109.5 .
H11A C11 H11B 109.5 .
C10 C11 H11C 109.5 .
H11A C11 H11C 109.5 .
H11B C11 H11C 109.5 .

loop_
_geom_bond_atom_site_label_1
_geom_bond_atom_site_label_2
_geom_bond_distance
_geom_bond_site_symmetry_2
O1 C2 1.370(5) .
O1 H1A 0.8200 .
N1 C7 1.291(5) .
N1 N1 1.403(6) 3_565
N2 C4 1.364(5) .
N2 C8 1.464(6) .
N2 C10 1.511(6) .
C1 C6 1.395(5) .
C1 C2 1.420(6) .
C1 C7 1.431(5) .
C2 C3 1.369(5) .
C3 C4 1.400(6) .
C3 H3A 0.9300 .
C4 C5 1.428(6) .
C5 C6 1.374(5) .
C5 H5A 0.9300 .
C6 H6A 0.9300 .
C7 H7A 0.9300 .
C8 C9 1.538(6) .
C8 H8A 0.9700 .
C8 H8B 0.9700 .
C9 H9A 0.9600 .
C9 H9B 0.9600 .
C9 H9C 0.9600 .
C10 C11 1.446(7) .
C10 H10A 0.9700 .
C10 H10B 0.9700 .
C11 H11A 0.9600 .
C11 H11B 0.9600 .
C11 H11C 0.9600 .

loop_
_geom_hbond_atom_site_label_D
_geom_hbond_atom_site_label_H
_geom_hbond_atom_site_label_A
_geom_hbond_distance_DH
_geom_hbond_distance_HA
_geom_hbond_distance_DA
_geom_hbond_angle_DHA
O1 H1A N1 0.82 1.93 2.650(5) 146.0
